data_7006064
loop_
_publ_author_name
'Moubaraki, Boujemaa'
'Leita, Ben A.'
'Halder, Gregory J.'
'Batten, Stuart R.'
'Jensen, Paul'
'Smith, Jonathan P.'
'Cashion, John D.'
'Kepert, Cameron J.'
'L\'etard, Jean-Fran\,cois'
'Murray, Keith S.'

_publ_section_title
;
 Structure, magnetism and photomagnetism of mixed-ligand
 tris(pyrazolyl)methane iron(ii) spin crossover compounds.
;
_journal_issue 39
_journal_name_full 'Dalton transactions (Cambridge, England : 2003)'
_journal_page_first 4413
_journal_page_last 4426
_journal_paper_doi 10.1039/b708773j
_journal_year 2007
_chemical_formula_sum 'C26 H32 B2 F8 Fe N12'
_chemical_formula_weight 742.11
_chemical_name_systematic
;
?
;
_space_group_IT_number 4
_symmetry_cell_setting monoclinic
_symmetry_space_group_name_Hall 'P 2yb'
_symmetry_space_group_name_H-M 'P 1 21 1'
_atom_sites_solution_hydrogens geom
_atom_sites_solution_primary direct
_atom_sites_solution_secondary difmap
_audit_creation_method SHELXL-97
_cell_angle_alpha 90.00
_cell_angle_beta 94.176(1)
_cell_angle_gamma 90.00
_cell_formula_units_Z 2
_cell_length_a 8.1814(1)
_cell_length_b 10.2364(2)
_cell_length_c 18.8554(4)
_cell_measurement_temperature 123(2)
_cell_volume 1574.91(5)
_computing_cell_refinement 'DENZO-SMN (Otwinowski & Minor, 1997)'
_computing_data_collection 'Collect (Hooft, 1999)'
_computing_data_reduction 'DENZO-SMN (Otwinowski & Minor, 1997)'
_computing_molecular_graphics 'X-Seed (Barbour, 1999)'
_computing_publication_material 'CIFTAB (Sheldrick, 1997)'
_computing_structure_refinement 'SHELXL-97 (Sheldrick, 1997)'
_computing_structure_solution 'SHELXS-97 (Sheldrick, 1990)'
_diffrn_ambient_temperature 123(2)
_diffrn_measured_fraction_theta_full 0.995
_diffrn_measured_fraction_theta_max 0.992
_diffrn_measurement_device_type 'Nonius KappaCCD'
_diffrn_measurement_method 'phi and omega scans'
_diffrn_radiation_monochromator graphite
_diffrn_radiation_source 'fine-focus sealed tube'
_diffrn_radiation_type MoK\a
_diffrn_radiation_wavelength 0.71073
_diffrn_reflns_av_R_equivalents 0.0566
_diffrn_reflns_av_sigmaI/netI 0.0702
_diffrn_reflns_limit_h_max 9
_diffrn_reflns_limit_h_min -10
_diffrn_reflns_limit_k_max 13
_diffrn_reflns_limit_k_min -13
_diffrn_reflns_limit_l_max 24
_diffrn_reflns_limit_l_min -24
_diffrn_reflns_number 23027
_diffrn_reflns_theta_full 27.50
_diffrn_reflns_theta_max 27.86
_diffrn_reflns_theta_min 1.08
_exptl_absorpt_coefficient_mu 0.568
_exptl_absorpt_correction_T_max 0.9454
_exptl_absorpt_correction_T_min 0.7645
_exptl_absorpt_correction_type empirical
_exptl_absorpt_process_details SORTAV
_exptl_crystal_colour 'light purple'
_exptl_crystal_density_diffrn 1.565
_exptl_crystal_density_method 'not measured'
_exptl_crystal_description 'irregular block'
_exptl_crystal_F_000 760
_exptl_crystal_size_max 0.50
_exptl_crystal_size_mid 0.30
_exptl_crystal_size_min 0.10
_refine_diff_density_max 0.937
_refine_diff_density_min -0.872
_refine_diff_density_rms 0.103
_refine_ls_abs_structure_details 'Flack H D (1983), Acta Cryst. A39, 876-881'
_refine_ls_abs_structure_Flack 0.029(18)
_refine_ls_extinction_method none
_refine_ls_goodness_of_fit_ref 1.090
_refine_ls_hydrogen_treatment constr
_refine_ls_matrix_type full
_refine_ls_number_parameters 448
_refine_ls_number_reflns 7361
_refine_ls_number_restraints 1
_refine_ls_restrained_S_all 1.090
_refine_ls_R_factor_all 0.0844
_refine_ls_R_factor_gt 0.0532
_refine_ls_shift/su_max 0.092
_refine_ls_shift/su_mean 0.010
_refine_ls_structure_factor_coef Fsqd
_refine_ls_weighting_details 'calc w=1/[\s^2^(Fo^2^)+(0.0910P)^2^+0.0000P] where P=(Fo^2^+2Fc^2^)/3'
_refine_ls_weighting_scheme calc
_refine_ls_wR_factor_gt 0.1336
_refine_ls_wR_factor_ref 0.1521
_reflns_number_gt 5497
_reflns_number_total 7361
_reflns_threshold_expression >2sigma(I)
_cod_data_source_file b708773j.txt
_cod_data_source_block 1a
_cod_depositor_comments
;
The following automatic conversions were performed:
'_symmetry_cell_setting' value 'Monoclinic' changed to 'monoclinic'
according to '/home/saulius/struct/CIF-dictionaries/cif_core.dic'
dictionary named 'cif_core.dic' version 2.4.1 from
2010-06-29.

'_exptl_absorpt_correction_type' value 'Empirical' changed to
'empirical' according to
'/home/saulius/struct/CIF-dictionaries/cif_core.dic' dictionary named
'cif_core.dic' version 2.4.1 from 2010-06-29.

Automatic conversion script
Id: cif_fix_enum 1527 2010-12-29 10:47:43Z saulius 
;
_cod_original_sg_symbol_H-M P2(1)
_cod_database_code 7006064

loop_
_symmetry_equiv_pos_as_xyz
'x, y, z'
'-x, y+1/2, -z'

loop_
_atom_site_label
_atom_site_type_symbol
_atom_site_fract_x
_atom_site_fract_y
_atom_site_fract_z
_atom_site_U_iso_or_equiv
_atom_site_adp_type
_atom_site_occupancy
_atom_site_symmetry_multiplicity
_atom_site_calc_flag
_atom_site_refinement_flags
_atom_site_disorder_assembly
_atom_site_disorder_group
Fe1 Fe 0.07175(6) 0.62962(5) 0.23355(3) 0.01622(14) Uani 1 1 d . . .
F1 F 0.5743(6) 0.1090(7) 0.5028(5) 0.183(3) Uani 1 1 d . . .
F2 F 0.8043(7) 0.1608(8) 0.5365(3) 0.160(3) Uani 1 1 d . . .
F3 F 0.6575(9) 0.3055(4) 0.4732(2) 0.130(2) Uani 1 1 d . . .
F4 F 0.7709(11) 0.1269(4) 0.4259(2) 0.181(4) Uani 1 1 d . . .
F5 F 0.3823(4) 0.0377(3) 0.15876(14) 0.0494(8) Uani 1 1 d . . .
F6 F 0.1715(3) 0.0957(3) 0.08155(15) 0.0438(8) Uani 1 1 d . . .
F7 F 0.4103(3) 0.2053(3) 0.08051(14) 0.0337(6) Uani 1 1 d . . .
F8 F 0.3942(3) -0.0057(3) 0.04092(13) 0.0365(6) Uani 1 1 d . . .
N9 N 0.2053(3) 0.6349(4) 0.15102(15) 0.0193(6) Uani 1 1 d . . .
N10 N 0.2458(4) 0.5203(4) 0.12176(18) 0.0211(8) Uani 1 1 d . . .
N7 N -0.0660(4) 0.4981(4) 0.18118(19) 0.0198(8) Uani 1 1 d . . .
N8 N 0.0110(4) 0.4000(3) 0.14810(16) 0.0175(7) Uani 1 1 d . . .
N11 N 0.2157(4) 0.4858(3) 0.27153(18) 0.0186(7) Uani 1 1 d . . .
N12 N 0.2519(4) 0.3890(3) 0.22514(17) 0.0214(7) Uani 1 1 d . . .
N5 N -0.0700(5) 0.7758(4) 0.19853(19) 0.0210(8) Uani 1 1 d . . .
N6 N -0.1080(4) 0.8682(3) 0.24860(16) 0.0180(7) Uani 1 1 d . . .
N1 N 0.2136(4) 0.7613(4) 0.28592(19) 0.0204(8) Uani 1 1 d . . .
N2 N 0.1366(4) 0.8547(3) 0.32278(17) 0.0212(7) Uani 1 1 d . . .
N3 N -0.0614(3) 0.6178(4) 0.31728(15) 0.0163(6) Uani 1 1 d . . .
N4 N -0.0963(4) 0.7331(3) 0.35124(17) 0.0162(7) Uani 1 1 d . . .
C20 C 0.2733(5) 0.7273(5) 0.1134(2) 0.0229(9) Uani 1 1 d . . .
H20 H 0.2639 0.8185 0.1215 0.028 Uiso 1 1 calc R . .
C21 C 0.3612(6) 0.6705(5) 0.0600(2) 0.0314(11) Uani 1 1 d . . .
H21 H 0.4220 0.7150 0.0264 0.038 Uiso 1 1 calc R . .
C22 C 0.3418(5) 0.5395(5) 0.0662(2) 0.0255(10) Uani 1 1 d . . .
H22 H 0.3861 0.4739 0.0375 0.031 Uiso 1 1 calc R . .
C17 C -0.2243(5) 0.4748(4) 0.1677(2) 0.0255(10) Uani 1 1 d . . .
H17 H -0.3095 0.5268 0.1846 0.031 Uiso 1 1 calc R . .
C18 C -0.2497(5) 0.3630(4) 0.1253(2) 0.0249(10) Uani 1 1 d . . .
H18 H -0.3515 0.3267 0.1076 0.030 Uiso 1 1 calc R . .
C19 C -0.0966(5) 0.3179(4) 0.1150(2) 0.0246(9) Uani 1 1 d . . .
H19 H -0.0709 0.2420 0.0891 0.030 Uiso 1 1 calc R . .
C23 C 0.2936(5) 0.4561(5) 0.3331(2) 0.0278(10) Uani 1 1 d . . .
H23 H 0.2893 0.5059 0.3754 0.033 Uiso 1 1 calc R . .
C24 C 0.3828(5) 0.3417(5) 0.3272(2) 0.0296(11) Uani 1 1 d . . .
H24 H 0.4501 0.3004 0.3638 0.036 Uiso 1 1 calc R . .
C25 C 0.3547(5) 0.3001(5) 0.2584(2) 0.0277(10) Uani 1 1 d . . .
H25 H 0.3984 0.2241 0.2379 0.033 Uiso 1 1 calc R . .
C26 C 0.1887(4) 0.3998(4) 0.1520(2) 0.0199(8) Uani 1 1 d . . .
H26 H 0.2277 0.3239 0.1244 0.024 Uiso 1 1 calc R . .
C11 C -0.1372(6) 0.7482(5) 0.0682(2) 0.0326(11) Uani 1 1 d . . .
H11A H -0.0687 0.6700 0.0752 0.049 Uiso 1 1 calc R . .
H11B H -0.0903 0.8057 0.0334 0.049 Uiso 1 1 calc R . .
H11C H -0.2482 0.7225 0.0506 0.049 Uiso 1 1 calc R . .
C12 C -0.1436(5) 0.8187(4) 0.1371(2) 0.0209(9) Uani 1 1 d . . .
C13 C -0.2251(5) 0.9372(5) 0.1481(2) 0.0261(10) Uani 1 1 d . . .
H13 H -0.2863 0.9872 0.1130 0.031 Uiso 1 1 calc R . .
C14 C -0.2000(5) 0.9670(4) 0.2186(2) 0.0227(9) Uani 1 1 d . . .
C15 C -0.2553(6) 1.0818(5) 0.2600(2) 0.0331(10) Uani 1 1 d . . .
H15A H -0.3353 1.0528 0.2929 0.050 Uiso 1 1 calc R . .
H15B H -0.3062 1.1467 0.2271 0.050 Uiso 1 1 calc R . .
H15C H -0.1607 1.1208 0.2869 0.050 Uiso 1 1 calc R . .
C1 C 0.5017(5) 0.7075(5) 0.2658(2) 0.0333(11) Uani 1 1 d . . .
H1A H 0.4527 0.6267 0.2461 0.050 Uiso 1 1 calc R . .
H1B H 0.5886 0.6860 0.3024 0.050 Uiso 1 1 calc R . .
H1C H 0.5481 0.7575 0.2277 0.050 Uiso 1 1 calc R . .
C2 C 0.3741(5) 0.7866(4) 0.2976(2) 0.0253(10) Uani 1 1 d . . .
C3 C 0.3941(6) 0.8966(5) 0.3424(2) 0.0330(12) Uani 1 1 d . . .
H3 H 0.4957 0.9343 0.3592 0.040 Uiso 1 1 calc R . .
C4 C 0.2446(5) 0.9392(4) 0.3572(2) 0.0251(9) Uani 1 1 d . . .
C5 C 0.1902(6) 1.0490(5) 0.4009(3) 0.0365(11) Uani 1 1 d . . .
H5A H 0.2852 1.0869 0.4282 0.055 Uiso 1 1 calc R . .
H5B H 0.1116 1.0169 0.4336 0.055 Uiso 1 1 calc R . .
H5C H 0.1379 1.1159 0.3698 0.055 Uiso 1 1 calc R . .
C6 C -0.1208(5) 0.3820(4) 0.3363(2) 0.0258(9) Uani 1 1 d . . .
H6A H -0.0411 0.3694 0.3006 0.039 Uiso 1 1 calc R . .
H6B H -0.2287 0.3511 0.3174 0.039 Uiso 1 1 calc R . .
H6C H -0.0861 0.3325 0.3793 0.039 Uiso 1 1 calc R . .
C7 C -0.1308(5) 0.5242(4) 0.3543(2) 0.0205(9) Uani 1 1 d . . .
C8 C -0.2086(5) 0.5780(4) 0.4109(2) 0.0209(9) Uani 1 1 d . . .
H8 H -0.2682 0.5319 0.4443 0.025 Uiso 1 1 calc R . .
C9 C -0.1823(5) 0.7109(4) 0.4089(2) 0.0205(9) Uani 1 1 d . . .
C10 C -0.2257(5) 0.8150(4) 0.4594(2) 0.0268(9) Uani 1 1 d . . .
H10A H -0.1360 0.8257 0.4964 0.040 Uiso 1 1 calc R . .
H10B H -0.3260 0.7904 0.4815 0.040 Uiso 1 1 calc R . .
H10C H -0.2435 0.8975 0.4336 0.040 Uiso 1 1 calc R . .
C16 C -0.0401(5) 0.8532(4) 0.3213(2) 0.0201(8) Uani 1 1 d . . .
H16 H -0.0771 0.9281 0.3501 0.024 Uiso 1 1 calc R . .
B1 B 0.7054(8) 0.1789(6) 0.4828(3) 0.0372(13) Uani 1 1 d . . .
B2 B 0.3389(6) 0.0798(5) 0.0902(2) 0.0234(10) Uani 1 1 d . . .

loop_
_atom_site_aniso_label
_atom_site_aniso_U_11
_atom_site_aniso_U_22
_atom_site_aniso_U_33
_atom_site_aniso_U_23
_atom_site_aniso_U_13
_atom_site_aniso_U_12
Fe1 0.0158(2) 0.0159(3) 0.0169(2) -0.0018(2) 0.00097(16) -0.0006(2)
F1 0.068(3) 0.103(5) 0.380(11) -0.020(6) 0.033(4) -0.018(3)
F2 0.133(4) 0.242(9) 0.095(3) -0.037(4) -0.065(3) 0.099(5)
F3 0.292(8) 0.035(2) 0.073(3) 0.015(2) 0.081(4) 0.025(3)
F4 0.476(11) 0.023(2) 0.058(2) -0.003(2) 0.119(4) -0.014(5)
F5 0.079(2) 0.0449(19) 0.0238(14) 0.0037(13) -0.0022(13) 0.0144(16)
F6 0.0255(13) 0.044(2) 0.0624(18) 0.0055(14) 0.0098(12) -0.0014(12)
F7 0.0337(13) 0.0257(14) 0.0434(15) -0.0060(12) 0.0152(11) -0.0079(11)
F8 0.0509(16) 0.0255(15) 0.0355(15) -0.0085(12) 0.0185(12) -0.0052(12)
N9 0.0147(14) 0.0163(16) 0.0266(15) -0.0021(18) 0.0004(11) 0.0035(16)
N10 0.0180(17) 0.024(2) 0.0212(18) 0.0001(15) 0.0033(13) -0.0005(14)
N7 0.0149(17) 0.0199(19) 0.0246(19) -0.0043(15) 0.0004(14) 0.0017(14)
N8 0.0205(16) 0.0153(18) 0.0171(15) -0.0051(13) 0.0053(12) 0.0006(13)
N11 0.0202(17) 0.0156(18) 0.0203(18) 0.0011(14) 0.0035(13) -0.0013(14)
N12 0.0197(16) 0.0196(19) 0.0246(17) -0.0003(15) -0.0009(13) 0.0068(14)
N5 0.0248(18) 0.0155(19) 0.0231(18) -0.0034(15) 0.0055(14) 0.0007(14)
N6 0.0242(16) 0.0149(18) 0.0155(15) -0.0031(13) 0.0048(12) -0.0007(13)
N1 0.0189(18) 0.0193(19) 0.0228(18) -0.0011(15) 0.0017(13) -0.0029(15)
N2 0.0218(17) 0.0186(19) 0.0227(17) -0.0032(14) -0.0014(13) -0.0048(14)
N3 0.0196(14) 0.0139(17) 0.0159(13) -0.0062(15) 0.0044(11) -0.0002(15)
N4 0.0217(17) 0.0147(18) 0.0124(16) -0.0029(14) 0.0031(13) -0.0002(14)
C20 0.025(2) 0.019(2) 0.026(2) 0.0059(19) 0.0073(17) -0.0077(18)
C21 0.035(3) 0.035(3) 0.024(2) 0.0050(19) 0.0080(18) -0.006(2)
C22 0.0166(19) 0.037(3) 0.024(2) -0.004(2) 0.0081(16) 0.0005(19)
C17 0.017(2) 0.027(2) 0.032(2) -0.0003(19) 0.0025(17) 0.0022(17)
C18 0.018(2) 0.025(2) 0.032(2) -0.010(2) 0.0024(17) -0.0063(17)
C19 0.031(2) 0.018(2) 0.025(2) -0.0030(18) -0.0025(17) 0.0003(18)
C23 0.027(2) 0.032(3) 0.024(2) 0.0054(19) -0.0003(17) -0.0060(19)
C24 0.023(2) 0.037(3) 0.029(2) 0.013(2) 0.0020(18) 0.004(2)
C25 0.020(2) 0.026(3) 0.036(2) 0.009(2) 0.0018(17) 0.0076(17)
C26 0.0180(19) 0.018(2) 0.024(2) -0.0033(17) 0.0067(15) 0.0003(16)
C11 0.040(3) 0.038(3) 0.019(2) -0.0028(19) -0.0048(18) 0.011(2)
C12 0.019(2) 0.025(2) 0.0172(19) -0.0018(17) -0.0034(15) 0.0039(17)
C13 0.026(2) 0.025(2) 0.027(2) 0.0015(19) -0.0015(17) 0.0071(18)
C14 0.025(2) 0.020(2) 0.023(2) -0.0004(17) 0.0031(16) 0.0020(17)
C15 0.044(2) 0.021(2) 0.035(2) 0.0048(19) 0.0095(19) 0.0070(19)
C1 0.021(2) 0.043(3) 0.035(2) -0.004(2) -0.0039(17) -0.003(2)
C2 0.021(2) 0.026(2) 0.029(2) 0.0015(19) 0.0013(18) -0.0088(17)
C3 0.030(3) 0.038(3) 0.029(2) 0.003(2) -0.0054(19) -0.015(2)
C4 0.035(2) 0.023(2) 0.0164(19) -0.0025(17) -0.0022(17) -0.0115(19)
C5 0.048(3) 0.026(3) 0.035(2) -0.011(2) -0.003(2) -0.011(2)
C6 0.038(2) 0.017(2) 0.023(2) 0.0008(17) 0.0088(17) -0.0039(18)
C7 0.026(2) 0.014(2) 0.021(2) -0.0021(17) 0.0003(17) -0.0029(17)
C8 0.026(2) 0.021(2) 0.0157(19) 0.0012(16) 0.0032(15) -0.0015(17)
C9 0.023(2) 0.024(2) 0.0147(19) -0.0021(17) 0.0035(15) -0.0016(17)
C10 0.042(2) 0.016(2) 0.024(2) -0.0036(17) 0.0114(18) -0.0008(18)
C16 0.025(2) 0.018(2) 0.0173(19) -0.0021(16) 0.0036(15) -0.0010(16)
B1 0.061(4) 0.027(3) 0.023(3) 0.000(2) -0.005(2) -0.007(3)
B2 0.033(2) 0.018(2) 0.020(2) -0.0011(18) 0.0084(18) -0.003(2)

loop_
_atom_type_symbol
_atom_type_description
_atom_type_scat_dispersion_real
_atom_type_scat_dispersion_imag
_atom_type_scat_source
C C 0.0033 0.0016 'International Tables Vol C Tables 4.2.6.8 and 6.1.1.4'
H H 0.0000 0.0000 'International Tables Vol C Tables 4.2.6.8 and 6.1.1.4'
B B 0.0013 0.0007 'International Tables Vol C Tables 4.2.6.8 and 6.1.1.4'
N N 0.0061 0.0033 'International Tables Vol C Tables 4.2.6.8 and 6.1.1.4'
F F 0.0171 0.0103 'International Tables Vol C Tables 4.2.6.8 and 6.1.1.4'
Fe Fe 0.3463 0.8444 'International Tables Vol C Tables 4.2.6.8 and 6.1.1.4'

loop_
_geom_angle_atom_site_label_1
_geom_angle_atom_site_label_2
_geom_angle_atom_site_label_3
_geom_angle
_geom_angle_site_symmetry_1
_geom_angle_site_symmetry_3
_geom_angle_publ_flag
N9 Fe1 N7 87.31(14) . . ?
N9 Fe1 N5 93.50(14) . . ?
N7 Fe1 N5 92.82(14) . . ?
N9 Fe1 N3 178.05(18) . . ?
N7 Fe1 N3 91.72(14) . . ?
N5 Fe1 N3 88.24(15) . . ?
N9 Fe1 N11 87.52(14) . . ?
N7 Fe1 N11 88.68(16) . . ?
N5 Fe1 N11 178.23(16) . . ?
N3 Fe1 N11 90.77(14) . . ?
N9 Fe1 N1 92.07(15) . . ?
N7 Fe1 N1 179.21(17) . . ?
N5 Fe1 N1 87.71(16) . . ?
N3 Fe1 N1 88.89(14) . . ?
N11 Fe1 N1 90.81(13) . . ?
C20 N9 N10 106.0(3) . . ?
C20 N9 Fe1 136.1(3) . . ?
N10 N9 Fe1 117.8(3) . . ?
N9 N10 C22 111.1(4) . . ?
N9 N10 C26 118.9(3) . . ?
C22 N10 C26 130.0(4) . . ?
C17 N7 N8 104.9(3) . . ?
C17 N7 Fe1 137.3(3) . . ?
N8 N7 Fe1 117.8(2) . . ?
C19 N8 N7 111.5(3) . . ?
C19 N8 C26 130.2(3) . . ?
N7 N8 C26 118.3(3) . . ?
C23 N11 N12 106.4(3) . . ?
C23 N11 Fe1 136.4(3) . . ?
N12 N11 Fe1 117.2(2) . . ?
C25 N12 N11 110.2(3) . . ?
C25 N12 C26 131.2(4) . . ?
N11 N12 C26 118.5(3) . . ?
C12 N5 N6 104.9(3) . . ?
C12 N5 Fe1 138.8(3) . . ?
N6 N5 Fe1 116.3(3) . . ?
C14 N6 N5 111.6(3) . . ?
C14 N6 C16 129.4(3) . . ?
N5 N6 C16 118.8(3) . . ?
C2 N1 N2 105.3(3) . . ?
C2 N1 Fe1 137.7(3) . . ?
N2 N1 Fe1 116.9(2) . . ?
N1 N2 C4 112.3(3) . . ?
N1 N2 C16 118.8(3) . . ?
C4 N2 C16 129.0(4) . . ?
C7 N3 N4 105.1(3) . . ?
C7 N3 Fe1 137.5(3) . . ?
N4 N3 Fe1 117.4(2) . . ?
C9 N4 N3 111.4(3) . . ?
C9 N4 C16 130.9(4) . . ?
N3 N4 C16 117.6(3) . . ?
N9 C20 C21 110.2(4) . . ?
C22 C21 C20 106.1(4) . . ?
C21 C22 N10 106.6(4) . . ?
N7 C17 C18 111.0(4) . . ?
C19 C18 C17 104.9(4) . . ?
N8 C19 C18 107.5(4) . . ?
N11 C23 C24 110.4(4) . . ?
C25 C24 C23 106.5(4) . . ?
N12 C25 C24 106.5(4) . . ?
N12 C26 N10 109.7(3) . . ?
N12 C26 N8 109.7(3) . . ?
N10 C26 N8 109.2(3) . . ?
N5 C12 C13 110.0(4) . . ?
N5 C12 C11 123.6(4) . . ?
C13 C12 C11 126.4(4) . . ?
C14 C13 C12 107.3(4) . . ?
N6 C14 C13 106.2(4) . . ?
N6 C14 C15 123.1(4) . . ?
C13 C14 C15 130.8(4) . . ?
N1 C2 C3 108.8(4) . . ?
N1 C2 C1 122.5(4) . . ?
C3 C2 C1 128.6(4) . . ?
C4 C3 C2 108.4(4) . . ?
C3 C4 N2 105.2(4) . . ?
C3 C4 C5 132.5(4) . . ?
N2 C4 C5 122.3(4) . . ?
N3 C7 C8 110.6(4) . . ?
N3 C7 C6 123.1(4) . . ?
C8 C7 C6 126.3(4) . . ?
C9 C8 C7 106.7(4) . . ?
N4 C9 C8 106.1(4) . . ?
N4 C9 C10 123.7(4) . . ?
C8 C9 C10 130.1(4) . . ?
N4 C16 N2 110.4(3) . . ?
N4 C16 N6 110.5(3) . . ?
N2 C16 N6 109.4(3) . . ?
F2 B1 F4 108.3(6) . . ?
F2 B1 F3 114.1(6) . . ?
F4 B1 F3 113.4(5) . . ?
F2 B1 F1 99.9(7) . . ?
F4 B1 F1 112.3(6) . . ?
F3 B1 F1 108.1(6) . . ?
F8 B2 F6 111.6(4) . . ?
F8 B2 F5 110.9(4) . . ?
F6 B2 F5 109.4(3) . . ?
F8 B2 F7 109.2(3) . . ?
F6 B2 F7 107.0(4) . . ?
F5 B2 F7 108.6(4) . . ?

loop_
_geom_bond_atom_site_label_1
_geom_bond_atom_site_label_2
_geom_bond_distance
_geom_bond_site_symmetry_2
_geom_bond_publ_flag
Fe1 N9 1.966(3) . ?
Fe1 N7 1.974(4) . ?
Fe1 N5 1.977(4) . ?
Fe1 N3 1.986(3) . ?
Fe1 N11 1.986(3) . ?
Fe1 N1 1.993(4) . ?
F1 B1 1.365(8) . ?
F2 B1 1.262(7) . ?
F3 B1 1.363(7) . ?
F4 B1 1.344(7) . ?
F5 B2 1.385(5) . ?
F6 B2 1.377(6) . ?
F7 B2 1.428(5) . ?
F8 B2 1.376(5) . ?
N9 C20 1.328(6) . ?
N9 N10 1.349(5) . ?
N10 C22 1.369(5) . ?
N10 C26 1.450(6) . ?
N7 C17 1.323(5) . ?
N7 N8 1.361(5) . ?
N8 C19 1.338(5) . ?
N8 C26 1.451(5) . ?
N11 C23 1.318(5) . ?
N11 N12 1.368(5) . ?
N12 C25 1.361(5) . ?
N12 C26 1.442(5) . ?
N5 C12 1.340(5) . ?
N5 N6 1.387(5) . ?
N6 C14 1.360(5) . ?
N6 C16 1.449(5) . ?
N1 C2 1.341(5) . ?
N1 N2 1.364(5) . ?
N2 C4 1.367(5) . ?
N2 C16 1.444(5) . ?
N3 C7 1.336(6) . ?
N3 N4 1.382(5) . ?
N4 C9 1.357(5) . ?
N4 C16 1.441(5) . ?
C20 C21 1.405(6) . ?
C21 C22 1.357(7) . ?
C17 C18 1.403(6) . ?
C18 C19 1.362(6) . ?
C23 C24 1.389(7) . ?
C24 C25 1.369(6) . ?
C11 C12 1.490(6) . ?
C12 C13 1.408(6) . ?
C13 C14 1.364(6) . ?
C14 C15 1.498(6) . ?
C1 C2 1.482(6) . ?
C2 C3 1.410(7) . ?
C3 C4 1.347(7) . ?
C4 C5 1.481(6) . ?
C6 C7 1.498(6) . ?
C7 C8 1.395(6) . ?
C8 C9 1.379(6) . ?
C9 C10 1.489(6) . ?

loop_
_geom_torsion_atom_site_label_1
_geom_torsion_atom_site_label_2
_geom_torsion_atom_site_label_3
_geom_torsion_atom_site_label_4
_geom_torsion
_geom_torsion_site_symmetry_1
_geom_torsion_site_symmetry_2
_geom_torsion_site_symmetry_3
_geom_torsion_site_symmetry_4
_geom_torsion_publ_flag
N7 Fe1 N9 C20 136.0(4) . . . . ?
N5 Fe1 N9 C20 43.4(4) . . . . ?
N3 Fe1 N9 C20 -164(3) . . . . ?
N11 Fe1 N9 C20 -135.2(4) . . . . ?
N1 Fe1 N9 C20 -44.4(4) . . . . ?
N7 Fe1 N9 N10 -44.7(3) . . . . ?
N5 Fe1 N9 N10 -137.4(3) . . . . ?
N3 Fe1 N9 N10 15(4) . . . . ?
N11 Fe1 N9 N10 44.1(3) . . . . ?
N1 Fe1 N9 N10 134.8(3) . . . . ?
C20 N9 N10 C22 1.0(4) . . . . ?
Fe1 N9 N10 C22 -178.5(2) . . . . ?
C20 N9 N10 C26 179.8(4) . . . . ?
Fe1 N9 N10 C26 0.4(4) . . . . ?
N9 Fe1 N7 C17 -135.1(5) . . . . ?
N5 Fe1 N7 C17 -41.7(5) . . . . ?
N3 Fe1 N7 C17 46.6(5) . . . . ?
N11 Fe1 N7 C17 137.3(5) . . . . ?
N1 Fe1 N7 C17 -173(100) . . . . ?
N9 Fe1 N7 N8 45.2(3) . . . . ?
N5 Fe1 N7 N8 138.6(3) . . . . ?
N3 Fe1 N7 N8 -133.1(3) . . . . ?
N11 Fe1 N7 N8 -42.4(3) . . . . ?
N1 Fe1 N7 N8 7(13) . . . . ?
C17 N7 N8 C19 0.0(4) . . . . ?
Fe1 N7 N8 C19 179.8(3) . . . . ?
C17 N7 N8 C26 178.8(3) . . . . ?
Fe1 N7 N8 C26 -1.4(4) . . . . ?
N9 Fe1 N11 C23 133.4(4) . . . . ?
N7 Fe1 N11 C23 -139.2(4) . . . . ?
N5 Fe1 N11 C23 8(6) . . . . ?
N3 Fe1 N11 C23 -47.5(4) . . . . ?
N1 Fe1 N11 C23 41.4(4) . . . . ?
N9 Fe1 N11 N12 -45.3(3) . . . . ?
N7 Fe1 N11 N12 42.0(3) . . . . ?
N5 Fe1 N11 N12 -170(5) . . . . ?
N3 Fe1 N11 N12 133.7(3) . . . . ?
N1 Fe1 N11 N12 -137.4(3) . . . . ?
C23 N11 N12 C25 -0.8(4) . . . . ?
Fe1 N11 N12 C25 178.3(3) . . . . ?
C23 N11 N12 C26 -177.0(3) . . . . ?
Fe1 N11 N12 C26 2.1(4) . . . . ?
N9 Fe1 N5 C12 40.7(5) . . . . ?
N7 Fe1 N5 C12 -46.8(5) . . . . ?
N3 Fe1 N5 C12 -138.4(5) . . . . ?
N11 Fe1 N5 C12 166(5) . . . . ?
N1 Fe1 N5 C12 132.6(5) . . . . ?
N9 Fe1 N5 N6 -137.3(3) . . . . ?
N7 Fe1 N5 N6 135.2(3) . . . . ?
N3 Fe1 N5 N6 43.6(3) . . . . ?
N11 Fe1 N5 N6 -12(6) . . . . ?
N1 Fe1 N5 N6 -45.4(3) . . . . ?
C12 N5 N6 C14 -1.2(4) . . . . ?
Fe1 N5 N6 C14 177.4(3) . . . . ?
C12 N5 N6 C16 -177.4(3) . . . . ?
Fe1 N5 N6 C16 1.2(4) . . . . ?
N9 Fe1 N1 C2 -42.5(5) . . . . ?
N7 Fe1 N1 C2 -4(13) . . . . ?
N5 Fe1 N1 C2 -135.9(5) . . . . ?
N3 Fe1 N1 C2 135.8(5) . . . . ?
N11 Fe1 N1 C2 45.1(4) . . . . ?
N9 Fe1 N1 N2 138.9(3) . . . . ?
N7 Fe1 N1 N2 177(100) . . . . ?
N5 Fe1 N1 N2 45.5(3) . . . . ?
N3 Fe1 N1 N2 -42.8(3) . . . . ?
N11 Fe1 N1 N2 -133.5(3) . . . . ?
C2 N1 N2 C4 0.4(5) . . . . ?
Fe1 N1 N2 C4 179.4(3) . . . . ?
C2 N1 N2 C16 -179.4(3) . . . . ?
Fe1 N1 N2 C16 -0.4(4) . . . . ?
N9 Fe1 N3 C7 -18(4) . . . . ?
N7 Fe1 N3 C7 42.4(4) . . . . ?
N5 Fe1 N3 C7 135.1(4) . . . . ?
N11 Fe1 N3 C7 -46.3(4) . . . . ?
N1 Fe1 N3 C7 -137.1(4) . . . . ?
N9 Fe1 N3 N4 161(4) . . . . ?
N7 Fe1 N3 N4 -139.1(3) . . . . ?
N5 Fe1 N3 N4 -46.3(3) . . . . ?
N11 Fe1 N3 N4 132.2(2) . . . . ?
N1 Fe1 N3 N4 41.4(2) . . . . ?
C7 N3 N4 C9 1.3(4) . . . . ?
Fe1 N3 N4 C9 -177.7(2) . . . . ?
C7 N3 N4 C16 -178.1(3) . . . . ?
Fe1 N3 N4 C16 2.9(4) . . . . ?
N10 N9 C20 C21 -1.1(4) . . . . ?
Fe1 N9 C20 C21 178.2(3) . . . . ?
N9 C20 C21 C22 0.8(5) . . . . ?
C20 C21 C22 N10 -0.2(5) . . . . ?
N9 N10 C22 C21 -0.5(5) . . . . ?
C26 N10 C22 C21 -179.2(4) . . . . ?
N8 N7 C17 C18 -0.8(5) . . . . ?
Fe1 N7 C17 C18 179.5(3) . . . . ?
N7 C17 C18 C19 1.3(5) . . . . ?
N7 N8 C19 C18 0.9(5) . . . . ?
C26 N8 C19 C18 -177.8(4) . . . . ?
C17 C18 C19 N8 -1.3(5) . . . . ?
N12 N11 C23 C24 0.9(5) . . . . ?
Fe1 N11 C23 C24 -177.9(3) . . . . ?
N11 C23 C24 C25 -0.8(5) . . . . ?
N11 N12 C25 C24 0.3(4) . . . . ?
C26 N12 C25 C24 175.9(4) . . . . ?
C23 C24 C25 N12 0.2(5) . . . . ?
C25 N12 C26 N10 -117.0(4) . . . . ?
N11 N12 C26 N10 58.3(4) . . . . ?
C25 N12 C26 N8 123.0(4) . . . . ?
N11 N12 C26 N8 -61.7(4) . . . . ?
N9 N10 C26 N12 -60.4(4) . . . . ?
C22 N10 C26 N12 118.2(4) . . . . ?
N9 N10 C26 N8 59.8(4) . . . . ?
C22 N10 C26 N8 -121.5(4) . . . . ?
C19 N8 C26 N12 -119.9(4) . . . . ?
N7 N8 C26 N12 61.5(4) . . . . ?
C19 N8 C26 N10 119.8(4) . . . . ?
N7 N8 C26 N10 -58.8(4) . . . . ?
N6 N5 C12 C13 0.7(5) . . . . ?
Fe1 N5 C12 C13 -177.4(3) . . . . ?
N6 N5 C12 C11 -179.3(4) . . . . ?
Fe1 N5 C12 C11 2.6(7) . . . . ?
N5 C12 C13 C14 0.0(5) . . . . ?
C11 C12 C13 C14 180.0(4) . . . . ?
N5 N6 C14 C13 1.2(4) . . . . ?
C16 N6 C14 C13 176.9(4) . . . . ?
N5 N6 C14 C15 -178.5(4) . . . . ?
C16 N6 C14 C15 -2.8(6) . . . . ?
C12 C13 C14 N6 -0.7(5) . . . . ?
C12 C13 C14 C15 179.0(4) . . . . ?
N2 N1 C2 C3 0.2(5) . . . . ?
Fe1 N1 C2 C3 -178.5(3) . . . . ?
N2 N1 C2 C1 -179.1(4) . . . . ?
Fe1 N1 C2 C1 2.2(7) . . . . ?
N1 C2 C3 C4 -0.7(5) . . . . ?
C1 C2 C3 C4 178.5(5) . . . . ?
C2 C3 C4 N2 0.9(5) . . . . ?
C2 C3 C4 C5 179.8(5) . . . . ?
N1 N2 C4 C3 -0.8(5) . . . . ?
C16 N2 C4 C3 179.0(4) . . . . ?
N1 N2 C4 C5 -179.9(4) . . . . ?
C16 N2 C4 C5 -0.1(7) . . . . ?
N4 N3 C7 C8 -0.1(4) . . . . ?
Fe1 N3 C7 C8 178.6(3) . . . . ?
N4 N3 C7 C6 -179.0(4) . . . . ?
Fe1 N3 C7 C6 -0.3(6) . . . . ?
N3 C7 C8 C9 -1.2(5) . . . . ?
C6 C7 C8 C9 177.7(4) . . . . ?
N3 N4 C9 C8 -2.1(5) . . . . ?
C16 N4 C9 C8 177.3(4) . . . . ?
N3 N4 C9 C10 174.8(3) . . . . ?
C16 N4 C9 C10 -5.8(7) . . . . ?
C7 C8 C9 N4 1.9(5) . . . . ?
C7 C8 C9 C10 -174.7(4) . . . . ?
C9 N4 C16 N2 118.2(4) . . . . ?
N3 N4 C16 N2 -62.5(4) . . . . ?
C9 N4 C16 N6 -120.7(4) . . . . ?
N3 N4 C16 N6 58.6(4) . . . . ?
N1 N2 C16 N4 61.3(4) . . . . ?
C4 N2 C16 N4 -118.5(4) . . . . ?
N1 N2 C16 N6 -60.5(4) . . . . ?
C4 N2 C16 N6 119.7(4) . . . . ?
C14 N6 C16 N4 122.8(4) . . . . ?
N5 N6 C16 N4 -61.7(4) . . . . ?
C14 N6 C16 N2 -115.4(4) . . . . ?
N5 N6 C16 N2 60.1(4) . . . . ?
